data_4084990
loop_
_publ_author_name
'Koller, Stephan G.'
'Mart\'in-Romo, Raquel'
'Melero, Jos\'e S.'
'Colquhoun, Victoria P.'
'Schildbach, Daniel'
'Strohmann, Carsten'
'Villafa\~ne, Fernando'

_publ_section_title
;
 Structural Consequences of an Extreme Difference between
 theTransInfluence of the Donor Atoms in a Palladacycle
;
_journal_issue 24
_journal_name_full Organometallics
_journal_page_first 7329
_journal_paper_doi 10.1021/om501100y
_journal_volume 33
_journal_year 2014
_chemical_absolute_configuration ad
_chemical_formula_sum 'C24 H29 N Pd Si'
_chemical_formula_weight 465.97
_chemical_name_systematic
;
    ?
;
_space_group_IT_number 92
_symmetry_space_group_name_Hall 'P 4abw 2nw'
_symmetry_space_group_name_H-M 'P 41 21 2'
_atom_sites_solution_hydrogens geom
_atom_sites_solution_primary direct
_atom_sites_solution_secondary difmap
_audit_creation_date 2013-12-18T15:38:41-00:00
_audit_creation_method 'WinGX routine CIF_UPDATE'
_cell_angle_alpha 90
_cell_angle_beta 90
_cell_angle_gamma 90
_cell_formula_units_Z 8
_cell_length_a 12.1110(17)
_cell_length_b 12.1110(17)
_cell_length_c 33.215(3)
_cell_measurement_temperature 173(2)
_cell_volume 4871.9(11)
_computing_structure_refinement 'SHELXL-97 (Sheldrick, 1997)'
_computing_structure_solution 'SHELXS-97 (Sheldrick, 1990)'
_diffrn_ambient_temperature 173(2)
_diffrn_measured_fraction_theta_full 0.999
_diffrn_measured_fraction_theta_max 0.999
_diffrn_radiation_monochromator graphite
_diffrn_radiation_type MoK\a
_diffrn_radiation_wavelength 0.71073
_diffrn_reflns_av_R_equivalents 0.0561
_diffrn_reflns_av_unetI/netI 0.0315
_diffrn_reflns_limit_h_max 12
_diffrn_reflns_limit_h_min -15
_diffrn_reflns_limit_k_max 13
_diffrn_reflns_limit_k_min -15
_diffrn_reflns_limit_l_max 42
_diffrn_reflns_limit_l_min -42
_diffrn_reflns_number 31854
_diffrn_reflns_theta_full 27
_diffrn_reflns_theta_max 27
_diffrn_reflns_theta_min 2.46
_exptl_absorpt_coefficient_mu 0.818
_exptl_absorpt_correction_T_max 0.8534
_exptl_absorpt_correction_T_min 0.7355
_exptl_absorpt_correction_type multi-scan
_exptl_absorpt_process_details 'FACEIT in IPDS (Stoe & Cie, 1997)'
_exptl_crystal_density_diffrn 1.271
_exptl_crystal_density_method 'not measured'
_exptl_crystal_F_000 1920
_exptl_crystal_size_max 0.4
_exptl_crystal_size_mid 0.4
_exptl_crystal_size_min 0.2
_refine_diff_density_max 1.808
_refine_diff_density_min -0.905
_refine_diff_density_rms 0.158
_refine_ls_abs_structure_details 'Flack H D (1983), Acta Cryst. A39, 876-881'
_refine_ls_abs_structure_Flack -0.04(5)
_refine_ls_extinction_method none
_refine_ls_goodness_of_fit_ref 1.092
_refine_ls_hydrogen_treatment constr
_refine_ls_matrix_type full
_refine_ls_number_parameters 244
_refine_ls_number_reflns 5322
_refine_ls_number_restraints 0
_refine_ls_restrained_S_all 1.092
_refine_ls_R_factor_all 0.0566
_refine_ls_R_factor_gt 0.048
_refine_ls_shift/su_max 0
_refine_ls_shift/su_mean 0
_refine_ls_structure_factor_coef Fsqd
_refine_ls_weighting_details 'calc w=1/[\s^2^(Fo^2^)+(0.1140P)^2^+0.0000P] where P=(Fo^2^+2Fc^2^)/3'
_refine_ls_weighting_scheme calc
_refine_ls_wR_factor_gt 0.1434
_refine_ls_wR_factor_ref 0.1535
_reflns_number_gt 4540
_reflns_number_total 5322
_reflns_threshold_expression >2sigma(I)
_cod_data_source_file om501100y_si_002.cif
_cod_data_source_block js66c
_cod_depositor_comments 'Adding full bibliography for 4084989--4084991.cif.'
_cod_database_code 4084990

loop_
_symmetry_equiv_pos_as_xyz
'x, y, z'
'x+1/2, -y+1/2, -z+3/4'
'-x, -y, z+1/2'
'-x+1/2, y+1/2, -z+1/4'
'y, x, -z'
'y+1/2, -x+1/2, z+3/4'
'-y+1/2, x+1/2, z+1/4'
'-y, -x, -z+1/2'

loop_
_atom_site_label
_atom_site_type_symbol
_atom_site_fract_x
_atom_site_fract_y
_atom_site_fract_z
_atom_site_U_iso_or_equiv
_atom_site_adp_type
_atom_site_occupancy
_atom_site_symmetry_multiplicity
_atom_site_calc_flag
_atom_site_refinement_flags
Pd Pd 0.41533(3) -0.07446(3) 0.020974(9) 0.03761(14) Uani 1 1 d .
Si Si 0.49075(11) 0.14492(10) 0.05882(3) 0.0309(3) Uani 1 1 d .
N N 0.4314(4) 0.0696(3) -0.01701(11) 0.0403(9) Uani 1 1 d .
C1 C 0.3907(4) 0.0333(4) 0.06868(14) 0.0354(10) Uani 1 1 d .
H1A H 0.3142 0.0619 0.0689 0.042 Uiso 1 1 calc R
H1B H 0.4061 -0.0033 0.0947 0.042 Uiso 1 1 calc R
C2 C 0.6240(4) 0.1214(5) 0.08733(15) 0.0402(10) Uani 1 1 d .
C3 C 0.6656(7) 0.1993(7) 0.1129(2) 0.078(3) Uani 1 1 d .
H3 H 0.6276 0.2674 0.1159 0.094 Uiso 1 1 calc R
C4 C 0.7629(8) 0.1815(10) 0.1348(3) 0.099(3) Uani 1 1 d .
H4 H 0.7913 0.238 0.1517 0.119 Uiso 1 1 calc R
C5 C 0.8166(6) 0.0826(8) 0.1318(2) 0.075(2) Uani 1 1 d .
H5 H 0.8789 0.0678 0.1483 0.09 Uiso 1 1 calc R
C6 C 0.7808(8) 0.0048(8) 0.1049(4) 0.101(3) Uani 1 1 d .
H6 H 0.8206 -0.0621 0.1014 0.121 Uiso 1 1 calc R
C7 C 0.6843(7) 0.0251(7) 0.0824(3) 0.086(3) Uani 1 1 d .
H7 H 0.6599 -0.0284 0.0635 0.103 Uiso 1 1 calc R
C8 C 0.4370(4) 0.2843(4) 0.07376(14) 0.0341(9) Uani 1 1 d .
C9 C 0.3732(5) 0.2945(4) 0.10828(16) 0.0462(12) Uani 1 1 d .
H9 H 0.3557 0.2304 0.1235 0.055 Uiso 1 1 calc R
C10 C 0.3340(6) 0.3981(5) 0.12124(18) 0.0521(14) Uani 1 1 d .
H10 H 0.2911 0.4031 0.1451 0.062 Uiso 1 1 calc R
C11 C 0.3572(5) 0.4915(5) 0.09965(19) 0.0476(13) Uani 1 1 d .
H11 H 0.3303 0.5611 0.1085 0.057 Uiso 1 1 calc R
C12 C 0.4198(5) 0.4843(4) 0.06511(16) 0.0427(11) Uani 1 1 d .
H12 H 0.4362 0.549 0.0501 0.051 Uiso 1 1 calc R
C13 C 0.4595(4) 0.3805(4) 0.05200(15) 0.0363(10) Uani 1 1 d .
H13 H 0.5022 0.3761 0.0281 0.044 Uiso 1 1 calc R
C14 C 0.5199(5) 0.1368(4) 0.00311(14) 0.0392(10) Uani 1 1 d .
H14A H 0.5215 0.212 -0.0085 0.047 Uiso 1 1 calc R
H14B H 0.5929 0.1021 -0.0014 0.047 Uiso 1 1 calc R
C15 C 0.3306(5) 0.1364(4) -0.01926(16) 0.0446(12) Uani 1 1 d .
H15A H 0.3463 0.2049 -0.0345 0.053 Uiso 1 1 calc R
H15B H 0.3079 0.1577 0.0083 0.053 Uiso 1 1 calc R
C16 C 0.2352(6) 0.0746(6) -0.03972(18) 0.0586(15) Uani 1 1 d .
H16A H 0.2169 0.0074 -0.0242 0.07 Uiso 1 1 calc R
H16B H 0.1689 0.1223 -0.0405 0.07 Uiso 1 1 calc R
C17 C 0.2682(7) 0.0435(6) -0.08164(18) 0.067(2) Uani 1 1 d .
H17A H 0.2769 0.111 -0.0981 0.08 Uiso 1 1 calc R
H17B H 0.2096 -0.0023 -0.094 0.08 Uiso 1 1 calc R
C18 C 0.3764(7) -0.0206(6) -0.08119(17) 0.067(2) Uani 1 1 d .
H18A H 0.3638 -0.0934 -0.0684 0.08 Uiso 1 1 calc R
H18B H 0.4005 -0.0337 -0.1093 0.08 Uiso 1 1 calc R
C19 C 0.4663(6) 0.0386(5) -0.05897(15) 0.0532(15) Uani 1 1 d .
H19A H 0.4868 0.1062 -0.074 0.064 Uiso 1 1 calc R
H19B H 0.5323 -0.0095 -0.0576 0.064 Uiso 1 1 calc R
C20 C 0.3448(8) -0.2550(5) -0.0057(2) 0.0670(19) Uani 1 1 d .
H20 H 0.2902 -0.2656 -0.0259 0.08 Uiso 1 1 calc R
C21 C 0.3259(8) -0.2421(5) 0.0353(2) 0.070(2) Uani 1 1 d .
H21 H 0.2554 -0.2435 0.0479 0.084 Uiso 1 1 calc R
C22 C 0.4217(10) -0.2275(4) 0.05453(17) 0.077(3) Uani 1 1 d .
H22 H 0.4302 -0.211 0.0823 0.092 Uiso 1 1 calc R
C23 C 0.5081(7) -0.2409(5) 0.0264(2) 0.067(2) Uani 1 1 d .
H23 H 0.5849 -0.2436 0.0321 0.081 Uiso 1 1 calc R
C24 C 0.4577(7) -0.2495(5) -0.0118(2) 0.067(2) Uani 1 1 d .
H24 H 0.4946 -0.2512 -0.037 0.08 Uiso 1 1 calc R

loop_
_atom_site_aniso_label
_atom_site_aniso_U_11
_atom_site_aniso_U_22
_atom_site_aniso_U_33
_atom_site_aniso_U_23
_atom_site_aniso_U_13
_atom_site_aniso_U_12
Pd 0.0562(3) 0.02277(18) 0.03385(19) 0.00140(13) 0.00102(15) -0.00542(16)
Si 0.0366(7) 0.0224(5) 0.0337(5) 0.0019(4) 0.0004(5) -0.0013(5)
N 0.065(3) 0.0263(17) 0.0301(16) 0.0100(14) 0.0031(17) -0.0028(19)
C1 0.045(3) 0.026(2) 0.035(2) -0.0003(16) 0.0027(19) -0.0038(19)
C2 0.033(2) 0.041(3) 0.047(2) 0.010(2) 0.003(2) 0.000(2)
C3 0.060(4) 0.084(6) 0.090(5) -0.035(4) -0.037(4) 0.022(4)
C4 0.064(5) 0.130(9) 0.104(7) -0.035(6) -0.041(5) 0.022(6)
C5 0.042(3) 0.102(6) 0.081(5) 0.040(5) -0.011(3) -0.005(4)
C6 0.064(5) 0.063(5) 0.176(10) 0.030(6) -0.029(6) 0.013(4)
C7 0.074(5) 0.046(4) 0.138(8) 0.004(4) -0.046(5) 0.014(4)
C8 0.034(2) 0.028(2) 0.041(2) -0.0011(17) -0.0066(19) -0.0025(19)
C9 0.059(4) 0.032(3) 0.048(3) -0.001(2) 0.010(3) 0.001(2)
C10 0.059(4) 0.040(3) 0.057(3) -0.004(2) 0.013(3) 0.007(3)
C11 0.046(3) 0.032(3) 0.065(3) -0.009(2) -0.010(3) 0.004(2)
C12 0.047(3) 0.026(2) 0.055(3) 0.0021(19) -0.009(2) 0.001(2)
C13 0.035(2) 0.029(2) 0.045(2) 0.0063(19) -0.0050(19) -0.0025(19)
C14 0.050(3) 0.028(2) 0.040(2) 0.0037(19) 0.006(2) -0.007(2)
C15 0.060(3) 0.030(2) 0.043(2) 0.009(2) -0.011(2) -0.003(2)
C16 0.070(4) 0.046(3) 0.059(3) 0.004(3) -0.023(3) -0.009(3)
C17 0.095(6) 0.058(4) 0.047(3) 0.005(3) -0.021(3) -0.020(4)
C18 0.110(6) 0.056(4) 0.035(3) -0.001(2) 0.001(3) -0.029(4)
C19 0.088(5) 0.039(3) 0.032(2) 0.001(2) 0.010(2) -0.010(3)
C20 0.099(6) 0.030(3) 0.073(4) -0.003(3) -0.011(4) -0.007(3)
C21 0.111(7) 0.029(3) 0.072(4) 0.003(3) 0.021(4) -0.013(4)
C22 0.171(9) 0.018(2) 0.040(3) 0.012(2) -0.012(4) -0.010(4)
C23 0.088(5) 0.022(2) 0.093(5) 0.004(3) -0.019(4) 0.007(3)
C24 0.104(6) 0.032(3) 0.064(4) -0.006(3) 0.031(4) -0.009(3)

loop_
_atom_type_symbol
_atom_type_description
_atom_type_scat_dispersion_real
_atom_type_scat_dispersion_imag
_atom_type_scat_source
C C 0.0033 0.0016 'International Tables Vol C Tables 4.2.6.8 and 6.1.1.4'
N N 0.0061 0.0033 'International Tables Vol C Tables 4.2.6.8 and 6.1.1.4'
Pd Pd -0.9988 1.0072 'International Tables Vol C Tables 4.2.6.8 and 6.1.1.4'
Si Si 0.0817 0.0704 'International Tables Vol C Tables 4.2.6.8 and 6.1.1.4'
H H 0 0 'International Tables Vol C Tables 4.2.6.8 and 6.1.1.4'

loop_
_geom_angle_atom_site_label_1
_geom_angle_atom_site_label_2
_geom_angle_atom_site_label_3
_geom_angle
C1 Pd N 87.20(17)
C1 Si C8 112.6(2)
C1 Si C14 105.0(2)
C8 Si C14 111.8(2)
C1 Si C2 111.1(2)
C8 Si C2 107.4(2)
C14 Si C2 108.9(2)
C15 N C19 108.9(4)
C15 N C14 108.6(4)
C19 N C14 110.3(4)
C15 N Pd 113.5(3)
C19 N Pd 111.4(3)
C14 N Pd 104.0(3)
Si C1 Pd 103.4(2)
C3 C2 C7 117.4(6)
C3 C2 Si 121.5(5)
C7 C2 Si 121.1(5)
C2 C3 C4 121.8(8)
C5 C4 C3 119.8(9)
C6 C5 C4 120.1(7)
C5 C6 C7 119.2(8)
C2 C7 C6 121.5(8)
C9 C8 C13 117.5(5)
C9 C8 Si 119.5(4)
C13 C8 Si 123.0(4)
C8 C9 C10 121.3(5)
C11 C10 C9 120.5(5)
C10 C11 C12 119.8(5)
C11 C12 C13 120.0(5)
C8 C13 C12 121.0(5)
N C14 Si 109.3(3)
N C15 C16 112.4(5)
C17 C16 C15 109.5(6)
C16 C17 C18 110.4(5)
C19 C18 C17 112.7(6)
C18 C19 N 111.8(5)
C24 C20 C21 107.5(8)
C22 C21 C20 109.8(8)
C21 C22 C23 108.2(6)
C24 C23 C22 106.4(7)
C20 C24 C23 107.4(6)

loop_
_geom_bond_atom_site_label_1
_geom_bond_atom_site_label_2
_geom_bond_distance
Pd C1 2.074(5)
Pd N 2.162(4)
Si C1 1.845(5)
Si C8 1.876(5)
Si C14 1.886(5)
Si C2 1.893(5)
N C15 1.467(7)
N C19 1.504(6)
N C14 1.502(7)
C2 C3 1.366(9)
C2 C7 1.385(9)
C3 C4 1.401(10)
C4 C5 1.367(14)
C5 C6 1.368(15)
C6 C7 1.409(11)
C8 C9 1.388(7)
C8 C13 1.398(7)
C9 C10 1.409(8)
C10 C11 1.369(9)
C11 C12 1.377(9)
C12 C13 1.415(7)
C15 C16 1.535(8)
C16 C17 1.497(9)
C17 C18 1.522(12)
C18 C19 1.498(10)
C20 C24 1.383(12)
C20 C21 1.392(10)
C21 C22 1.336(13)
C22 C23 1.412(12)
C23 C24 1.412(11)
